data_4069476
loop_
_publ_author_name
'Takaoka, Ayumi'
'Mendiratta, Arjun'
'Peters, Jonas C.'

_publ_section_title
;
 E-H Bond Activation Reactions (E = H, C, Si, Ge) at Ruthenium:
 Terminal Phosphides, Silylenes, and Germylenes
;
_journal_issue 13
_journal_name_full Organometallics
_journal_page_first 3744
_journal_paper_doi 10.1021/om900216u
_journal_volume 28
_journal_year 2009
_chemical_formula_sum 'C69 H65 P4 Ru Si'
_chemical_formula_weight 1147.25
_chemical_name_common '[SiPPh3]RuPiPr2'
_chemical_name_systematic
; 
 ? 
;
_space_group_IT_number 14
_symmetry_cell_setting monoclinic
_symmetry_space_group_name_Hall '-P 2yn'
_symmetry_space_group_name_H-M 'P 1 21/n 1'
_atom_sites_solution_hydrogens geom
_atom_sites_solution_primary direct
_atom_sites_solution_secondary difmap
_audit_creation_method SHELXL-97
_cell_angle_alpha 90.00
_cell_angle_beta 110.7580(10)
_cell_angle_gamma 90.00
_cell_formula_units_Z 4
_cell_length_a 20.4546(3)
_cell_length_b 13.5713(2)
_cell_length_c 21.5505(3)
_cell_measurement_reflns_used 9847
_cell_measurement_temperature 100(2)
_cell_measurement_theta_max 68.47
_cell_measurement_theta_min 2.31
_cell_volume 5593.98(14)
_computing_cell_refinement 'SAINT 7.46A (Bruker-AXS, 2008)'
_computing_data_collection 'APEX2 3.0 (Bruker-AXS, 2008)'
_computing_data_reduction 'SAINT 7.46A (Bruker-AXS, 2008)'
_computing_molecular_graphics 'Bruker SHELXTL'
_computing_publication_material 'Bruker SHELXTL'
_computing_structure_refinement 'SHELXL-97 (Sheldrick, 2008)'
_computing_structure_solution 'SHELXS-97 (Sheldrick, 2008)'
_diffrn_ambient_temperature 100(2)
_diffrn_detector_area_resol_mean 8.3
_diffrn_measured_fraction_theta_full 0.992
_diffrn_measured_fraction_theta_max 0.992
_diffrn_measurement_device_type 'Bruker Smart APEX CCD'
_diffrn_measurement_method 'omega and phi scans'
_diffrn_radiation_monochromator graphite
_diffrn_radiation_source 'fine-focus sealed tube'
_diffrn_radiation_type CuK\a
_diffrn_radiation_wavelength 1.54178
_diffrn_reflns_av_R_equivalents 0.0287
_diffrn_reflns_av_sigmaI/netI 0.0207
_diffrn_reflns_limit_h_max 24
_diffrn_reflns_limit_h_min -24
_diffrn_reflns_limit_k_max 15
_diffrn_reflns_limit_k_min -15
_diffrn_reflns_limit_l_max 25
_diffrn_reflns_limit_l_min -25
_diffrn_reflns_number 46997
_diffrn_reflns_theta_full 65.07
_diffrn_reflns_theta_max 65.07
_diffrn_reflns_theta_min 2.56
_exptl_absorpt_coefficient_mu 3.878
_exptl_absorpt_correction_T_max 0.9265
_exptl_absorpt_correction_T_min 0.3891
_exptl_absorpt_correction_type multi-scan
_exptl_absorpt_process_details 'SADABS (Sheldrick, 2008)'
_exptl_crystal_colour red
_exptl_crystal_density_diffrn 1.362
_exptl_crystal_density_meas ?
_exptl_crystal_density_method 'not measured'
_exptl_crystal_description plate
_exptl_crystal_F_000 2388
_exptl_crystal_size_max 0.30
_exptl_crystal_size_mid 0.20
_exptl_crystal_size_min 0.02
_refine_diff_density_max 0.369
_refine_diff_density_min -0.374
_refine_diff_density_rms 0.051
_refine_ls_extinction_method none
_refine_ls_goodness_of_fit_ref 1.022
_refine_ls_hydrogen_treatment constr
_refine_ls_matrix_type full
_refine_ls_number_parameters 680
_refine_ls_number_reflns 9438
_refine_ls_number_restraints 0
_refine_ls_restrained_S_all 1.022
_refine_ls_R_factor_all 0.0265
_refine_ls_R_factor_gt 0.0236
_refine_ls_shift/su_max 0.004
_refine_ls_shift/su_mean 0.000
_refine_ls_structure_factor_coef Fsqd
_refine_ls_weighting_details 'calc w=1/[\s^2^(Fo^2^)+(0.0319P)^2^+3.4623P] where P=(Fo^2^+2Fc^2^)/3'
_refine_ls_weighting_scheme calc
_refine_ls_wR_factor_gt 0.0583
_refine_ls_wR_factor_ref 0.0600
_reflns_number_gt 8709
_reflns_number_total 9438
_reflns_threshold_expression >2sigma(I)
_cod_data_source_file om900216u_si_002.cif
_cod_data_source_block d8-08067f
_cod_depositor_comments
;
The following automatic conversions were performed:

'_symmetry_cell_setting' value 'Monoclinic' changed to 'monoclinic'
according to /home/saulius/struct/CIF-dictionaries/cif_core.dic
dictionary named 'cif_core.dic' version 2.4.2 from 2011-04-26.

Automatic conversion script
Id: cif_fix_values 1715 2011-07-08 13:25:40Z adriana 

Some obvious sintax errors have been fixed miguel

The following automatic conversions were performed:

'_exptl_crystal_density_meas' value 'not measured' was changed to '?'
- the value is perceived as not measured.

Automatic conversion script
Id: cif_fix_values 3008 2015-01-20 13:52:24Z robertas 
;
_cod_original_sg_symbol_H-M 'P2(1)/n  '
_cod_database_code 4069476

loop_
_symmetry_equiv_pos_as_xyz
'x, y, z'
'-x+1/2, y+1/2, -z+1/2'
'-x, -y, -z'
'x-1/2, -y-1/2, z-1/2'

loop_
_atom_site_label
_atom_site_type_symbol
_atom_site_fract_x
_atom_site_fract_y
_atom_site_fract_z
_atom_site_U_iso_or_equiv
_atom_site_adp_type
_atom_site_occupancy
_atom_site_symmetry_multiplicity
_atom_site_calc_flag
_atom_site_refinement_flags
Ru Ru 0.976570(6) 1.825765(9) 0.231228(6) 0.00906(5) Uani 1 1 d .
Si Si 0.86857(2) 1.78005(3) 0.24036(2) 0.01013(9) Uani 1 1 d .
P1 P 0.95854(2) 1.67506(3) 0.17536(2) 0.01112(9) Uani 1 1 d .
P2 P 0.98784(2) 1.89719(3) 0.33318(2) 0.01057(9) Uani 1 1 d .
P3 P 0.90380(2) 1.93292(3) 0.15680(2) 0.01159(9) Uani 1 1 d .
P4 P 1.09210(2) 1.83506(3) 0.24909(2) 0.01258(9) Uani 1 1 d .
C1 C 0.83720(9) 1.65431(13) 0.20410(8) 0.0129(3) Uani 1 1 d .
C2 C 0.77678(9) 1.60498(13) 0.20436(9) 0.0153(4) Uani 1 1 d .
H2 H 0.7460 1.6373 0.2219 0.018 Uiso 1 1 calc R
C3 C 0.76134(9) 1.51033(14) 0.17949(9) 0.0162(4) Uani 1 1 d .
H3 H 0.7198 1.4788 0.1792 0.019 Uiso 1 1 calc R
C4 C 0.80692(9) 1.46148(13) 0.15487(9) 0.0167(4) Uani 1 1 d .
H4 H 0.7968 1.3961 0.1384 0.020 Uiso 1 1 calc R
C5 C 0.86694(9) 1.50823(13) 0.15438(9) 0.0157(4) Uani 1 1 d .
H5 H 0.8987 1.4741 0.1389 0.019 Uiso 1 1 calc R
C6 C 0.88103(9) 1.60564(13) 0.17665(8) 0.0128(3) Uani 1 1 d .
C7 C 0.87110(9) 1.78795(13) 0.32883(8) 0.0125(3) Uani 1 1 d .
C8 C 0.82373(9) 1.74719(13) 0.35562(9) 0.0158(4) Uani 1 1 d .
H8 H 0.7857 1.7087 0.3282 0.019 Uiso 1 1 calc R
C9 C 0.83169(9) 1.76223(13) 0.42142(9) 0.0168(4) Uani 1 1 d .
H9 H 0.7989 1.7349 0.4386 0.020 Uiso 1 1 calc R
C10 C 0.88791(10) 1.81756(13) 0.46253(9) 0.0167(4) Uani 1 1 d .
H10 H 0.8937 1.8269 0.5079 0.020 Uiso 1 1 calc R
C11 C 0.93517(9) 1.85876(13) 0.43735(9) 0.0155(4) Uani 1 1 d .
H11 H 0.9733 1.8966 0.4653 0.019 Uiso 1 1 calc R
C12 C 0.92668(9) 1.84453(12) 0.37035(9) 0.0125(3) Uani 1 1 d .
C13 C 0.79482(9) 1.86600(13) 0.19155(8) 0.0130(3) Uani 1 1 d .
C14 C 0.72531(9) 1.86276(14) 0.18894(9) 0.0175(4) Uani 1 1 d .
H14 H 0.7124 1.8168 0.2158 0.021 Uiso 1 1 calc R
C15 C 0.67526(9) 1.92573(15) 0.14766(10) 0.0221(4) Uani 1 1 d .
H15 H 0.6286 1.9233 0.1470 0.027 Uiso 1 1 calc R
C16 C 0.69302(10) 1.99238(14) 0.10723(10) 0.0221(4) Uani 1 1 d .
H16 H 0.6585 2.0350 0.0787 0.027 Uiso 1 1 calc R
C17 C 0.76112(10) 1.99655(14) 0.10859(9) 0.0190(4) Uani 1 1 d .
H17 H 0.7733 2.0413 0.0806 0.023 Uiso 1 1 calc R
C18 C 0.81210(9) 1.93454(13) 0.15146(9) 0.0143(3) Uani 1 1 d .
C19 C 1.02319(9) 1.57509(13) 0.21107(9) 0.0139(3) Uani 1 1 d .
C20 C 1.03337(10) 1.54483(14) 0.27575(9) 0.0186(4) Uani 1 1 d .
H20 H 1.0080 1.5758 0.2997 0.022 Uiso 1 1 calc R
C21 C 1.08022(10) 1.46991(15) 0.30551(10) 0.0224(4) Uani 1 1 d .
H21 H 1.0863 1.4496 0.3494 0.027 Uiso 1 1 calc R
C22 C 1.11838(10) 1.42440(14) 0.27140(10) 0.0219(4) Uani 1 1 d .
H22 H 1.1510 1.3739 0.2921 0.026 Uiso 1 1 calc R
C23 C 1.10826(10) 1.45340(14) 0.20697(10) 0.0196(4) Uani 1 1 d .
H23 H 1.1340 1.4225 0.1833 0.024 Uiso 1 1 calc R
C24 C 1.06053(9) 1.52754(13) 0.17668(9) 0.0164(4) Uani 1 1 d .
H24 H 1.0533 1.5459 0.1322 0.020 Uiso 1 1 calc R
C25 C 0.95369(9) 1.66968(13) 0.08792(9) 0.0149(4) Uani 1 1 d .
C26 C 0.91441(10) 1.60140(14) 0.04087(9) 0.0200(4) Uani 1 1 d .
H26 H 0.8836 1.5579 0.0517 0.024 Uiso 1 1 calc R
C27 C 0.91985(11) 1.59645(15) -0.02153(10) 0.0244(4) Uani 1 1 d .
H27 H 0.8934 1.5490 -0.0528 0.029 Uiso 1 1 calc R
C28 C 0.96359(11) 1.66046(15) -0.03834(10) 0.0246(4) Uani 1 1 d .
H28 H 0.9683 1.6556 -0.0805 0.029 Uiso 1 1 calc R
C29 C 1.00039(10) 1.73156(15) 0.00648(9) 0.0213(4) Uani 1 1 d .
H29 H 1.0293 1.7769 -0.0055 0.026 Uiso 1 1 calc R
C30 C 0.99505(9) 1.73667(14) 0.06908(9) 0.0173(4) Uani 1 1 d .
H30 H 1.0199 1.7863 0.0993 0.021 Uiso 1 1 calc R
C31 C 1.06961(9) 1.87174(13) 0.40488(8) 0.0134(3) Uani 1 1 d .
C32 C 1.09345(9) 1.77435(14) 0.41571(9) 0.0169(4) Uani 1 1 d .
H32 H 1.0707 1.7248 0.3843 0.020 Uiso 1 1 calc R
C33 C 1.15010(10) 1.74939(15) 0.47198(10) 0.0214(4) Uani 1 1 d .
H33 H 1.1650 1.6827 0.4794 0.026 Uiso 1 1 calc R
C34 C 1.18498(10) 1.82109(16) 0.51733(10) 0.0225(4) Uani 1 1 d .
H34 H 1.2240 1.8039 0.5555 0.027 Uiso 1 1 calc R
C35 C 1.16250(10) 1.91822(15) 0.50670(9) 0.0205(4) Uani 1 1 d .
H35 H 1.1866 1.9679 0.5373 0.025 Uiso 1 1 calc R
C36 C 1.10477(9) 1.94298(14) 0.45128(9) 0.0170(4) Uani 1 1 d .
H36 H 1.0891 2.0094 0.4450 0.020 Uiso 1 1 calc R
C37 C 0.97802(9) 2.03084(13) 0.34411(8) 0.0128(3) Uani 1 1 d .
C38 C 0.92933(9) 2.07144(14) 0.36862(9) 0.0176(4) Uani 1 1 d .
H38 H 0.8982 2.0292 0.3799 0.021 Uiso 1 1 calc R
C39 C 0.92570(10) 2.17241(14) 0.37679(10) 0.0223(4) Uani 1 1 d .
H39 H 0.8917 2.1988 0.3929 0.027 Uiso 1 1 calc R
C40 C 0.97135(10) 2.23513(14) 0.36153(9) 0.0210(4) Uani 1 1 d .
H40 H 0.9694 2.3042 0.3680 0.025 Uiso 1 1 calc R
C41 C 1.01989(10) 2.19616(14) 0.33669(9) 0.0184(4) Uani 1 1 d .
H41 H 1.0513 2.2387 0.3261 0.022 Uiso 1 1 calc R
C42 C 1.02265(9) 2.09553(13) 0.32731(9) 0.0151(4) Uani 1 1 d .
H42 H 1.0553 2.0699 0.3092 0.018 Uiso 1 1 calc R
C43 C 0.92932(9) 2.06349(13) 0.16984(8) 0.0145(3) Uani 1 1 d .
C44 C 0.99302(10) 2.09238(14) 0.16484(9) 0.0176(4) Uani 1 1 d .
H44 H 1.0231 2.0440 0.1575 0.021 Uiso 1 1 calc R
C45 C 1.01283(11) 2.19062(15) 0.17042(10) 0.0230(4) Uani 1 1 d .
H45 H 1.0555 2.2092 0.1656 0.028 Uiso 1 1 calc R
C46 C 0.97059(11) 2.26185(14) 0.18304(9) 0.0238(4) Uani 1 1 d .
H46 H 0.9836 2.3294 0.1859 0.029 Uiso 1 1 calc R
C47 C 0.90916(11) 2.23361(14) 0.19144(9) 0.0224(4) Uani 1 1 d .
H47 H 0.8810 2.2818 0.2019 0.027 Uiso 1 1 calc R
C48 C 0.88827(10) 2.13551(14) 0.18475(9) 0.0183(4) Uani 1 1 d .
H48 H 0.8459 2.1173 0.1903 0.022 Uiso 1 1 calc R
C49 C 0.88782(9) 1.91985(13) 0.06673(9) 0.0147(4) Uani 1 1 d .
C50 C 0.91684(9) 1.97957(14) 0.03030(9) 0.0172(4) Uani 1 1 d .
H50 H 0.9490 2.0299 0.0522 0.021 Uiso 1 1 calc R
C51 C 0.89923(10) 1.96615(15) -0.03764(10) 0.0227(4) Uani 1 1 d .
H51 H 0.9194 2.0074 -0.0616 0.027 Uiso 1 1 calc R
C52 C 0.85267(11) 1.89341(16) -0.07054(10) 0.0261(4) Uani 1 1 d .
H52 H 0.8403 1.8850 -0.1171 0.031 Uiso 1 1 calc R
C53 C 0.82403(11) 1.83263(16) -0.03501(10) 0.0271(5) Uani 1 1 d .
H53 H 0.7923 1.7820 -0.0572 0.033 Uiso 1 1 calc R
C54 C 0.84163(10) 1.84567(15) 0.03287(10) 0.0206(4) Uani 1 1 d .
H54 H 0.8219 1.8034 0.0567 0.025 Uiso 1 1 calc R
C55 C 1.15572(9) 1.92585(13) 0.30400(9) 0.0155(4) Uani 1 1 d .
H55 H 1.1301 1.9577 0.3305 0.019 Uiso 1 1 calc R
C56 C 1.22272(9) 1.88518(15) 0.35548(10) 0.0218(4) Uani 1 1 d .
H56A H 1.2538 1.8612 0.3331 0.033 Uiso 1 1 calc R
H56B H 1.2111 1.8308 0.3796 0.033 Uiso 1 1 calc R
H56C H 1.2463 1.9375 0.3868 0.033 Uiso 1 1 calc R
C57 C 1.17309(10) 2.01037(14) 0.26520(10) 0.0227(4) Uani 1 1 d .
H57A H 1.2002 2.0607 0.2963 0.034 Uiso 1 1 calc R
H57B H 1.1296 2.0395 0.2350 0.034 Uiso 1 1 calc R
H57C H 1.2005 1.9849 0.2396 0.034 Uiso 1 1 calc R
C58 C 1.14520(9) 1.74954(14) 0.21830(9) 0.0177(4) Uani 1 1 d .
H58 H 1.1103 1.7072 0.1846 0.021 Uiso 1 1 calc R
C59 C 1.19061(10) 1.67740(15) 0.27095(11) 0.0262(4) Uani 1 1 d .
H59A H 1.2052 1.6229 0.2490 0.039 Uiso 1 1 calc R
H59B H 1.1635 1.6515 0.2968 0.039 Uiso 1 1 calc R
H59C H 1.2320 1.7119 0.3005 0.039 Uiso 1 1 calc R
C60 C 1.18745(11) 1.79877(17) 0.18072(12) 0.0308(5) Uani 1 1 d .
H60A H 1.2272 1.8342 0.2122 0.046 Uiso 1 1 calc R
H60B H 1.1575 1.8453 0.1482 0.046 Uiso 1 1 calc R
H60C H 1.2047 1.7484 0.1578 0.046 Uiso 1 1 calc R
C61 C 0.29117(11) 0.76954(17) 0.07194(10) 0.0262(4) Uani 1 1 d .
H61 H 0.3331 0.7986 0.1010 0.031 Uiso 1 1 calc R
C62 C 0.23610(11) 0.82909(15) 0.03499(10) 0.0257(4) Uani 1 1 d .
H62 H 0.2399 0.8987 0.0391 0.031 Uiso 1 1 calc R
C63 C 0.17545(11) 0.78625(16) -0.00793(10) 0.0256(4) Uani 1 1 d .
H63 H 0.1377 0.8267 -0.0337 0.031 Uiso 1 1 calc R
C64 C 0.16973(11) 0.68529(16) -0.01339(11) 0.0266(4) Uani 1 1 d .
H64 H 0.1279 0.6563 -0.0428 0.032 Uiso 1 1 calc R
C65 C 0.22498(11) 0.62549(16) 0.02396(10) 0.0255(4) Uani 1 1 d .
H65 H 0.2210 0.5558 0.0201 0.031 Uiso 1 1 calc R
C66 C 0.28559(11) 0.66799(16) 0.06676(10) 0.0256(4) Uani 1 1 d .
H66 H 0.3234 0.6276 0.0926 0.031 Uiso 1 1 calc R
C67 C 0.53331(11) 0.96883(16) -0.04223(10) 0.0266(4) Uani 1 1 d .
H67 H 0.5562 0.9474 -0.0712 0.032 Uiso 1 1 calc R
C68 C 0.53777(10) 1.06673(15) -0.02273(10) 0.0238(4) Uani 1 1 d .
H68 H 0.5636 1.1123 -0.0384 0.029 Uiso 1 1 calc R
C69 C 0.50451(11) 1.09798(15) 0.01958(10) 0.0269(4) Uani 1 1 d .
H69 H 0.5075 1.1650 0.0331 0.032 Uiso 1 1 calc R

loop_
_atom_site_aniso_label
_atom_site_aniso_U_11
_atom_site_aniso_U_22
_atom_site_aniso_U_33
_atom_site_aniso_U_23
_atom_site_aniso_U_13
_atom_site_aniso_U_12
Ru 0.00956(7) 0.00960(7) 0.00884(7) -0.00035(4) 0.00426(5) -0.00026(4)
Si 0.0108(2) 0.0105(2) 0.0101(2) -0.00065(16) 0.00495(18) -0.00057(16)
P1 0.0125(2) 0.0115(2) 0.0106(2) -0.00086(15) 0.00563(18) -0.00016(15)
P2 0.0109(2) 0.0111(2) 0.0105(2) -0.00078(15) 0.00475(17) -0.00075(15)
P3 0.0126(2) 0.0113(2) 0.0113(2) 0.00092(15) 0.00472(17) -0.00047(15)
P4 0.0110(2) 0.0143(2) 0.0134(2) -0.00091(16) 0.00548(18) -0.00042(15)
C1 0.0139(8) 0.0133(8) 0.0095(8) 0.0012(6) 0.0017(7) 0.0003(6)
C2 0.0150(9) 0.0175(9) 0.0142(9) 0.0002(7) 0.0061(7) -0.0008(7)
C3 0.0139(9) 0.0180(9) 0.0156(9) 0.0033(7) 0.0037(7) -0.0034(7)
C4 0.0208(9) 0.0115(9) 0.0151(9) 0.0008(7) 0.0029(8) -0.0017(7)
C5 0.0184(9) 0.0143(9) 0.0144(9) -0.0003(7) 0.0061(8) 0.0015(7)
C6 0.0133(8) 0.0145(9) 0.0104(8) 0.0019(6) 0.0038(7) -0.0002(6)
C7 0.0139(8) 0.0116(8) 0.0127(8) 0.0004(6) 0.0055(7) 0.0028(6)
C8 0.0156(9) 0.0156(9) 0.0177(9) 0.0003(7) 0.0077(8) -0.0010(7)
C9 0.0190(9) 0.0165(9) 0.0192(9) 0.0024(7) 0.0120(8) 0.0001(7)
C10 0.0231(10) 0.0170(9) 0.0133(9) 0.0007(7) 0.0104(8) 0.0025(7)
C11 0.0165(9) 0.0161(9) 0.0141(9) -0.0027(7) 0.0054(8) -0.0004(7)
C12 0.0137(8) 0.0110(8) 0.0149(9) 0.0011(6) 0.0077(7) 0.0019(6)
C13 0.0148(8) 0.0116(9) 0.0122(8) -0.0037(6) 0.0044(7) -0.0008(6)
C14 0.0160(9) 0.0162(9) 0.0213(10) -0.0024(7) 0.0082(8) -0.0019(7)
C15 0.0121(9) 0.0212(10) 0.0315(11) -0.0040(8) 0.0058(8) -0.0002(7)
C16 0.0165(9) 0.0186(10) 0.0246(10) 0.0005(8) -0.0008(8) 0.0037(7)
C17 0.0194(9) 0.0174(10) 0.0177(9) 0.0030(7) 0.0036(8) 0.0013(7)
C18 0.0141(8) 0.0139(9) 0.0149(9) -0.0024(7) 0.0052(7) -0.0001(6)
C19 0.0132(8) 0.0121(9) 0.0158(9) -0.0017(7) 0.0046(7) -0.0011(6)
C20 0.0195(9) 0.0198(10) 0.0181(9) -0.0007(7) 0.0087(8) 0.0020(7)
C21 0.0278(10) 0.0222(10) 0.0185(10) 0.0047(8) 0.0099(9) 0.0053(8)
C22 0.0210(10) 0.0191(10) 0.0250(10) 0.0029(8) 0.0075(9) 0.0059(7)
C23 0.0209(9) 0.0174(9) 0.0236(10) -0.0027(7) 0.0117(8) 0.0028(7)
C24 0.0172(9) 0.0165(9) 0.0173(9) -0.0009(7) 0.0083(8) 0.0002(7)
C25 0.0166(9) 0.0164(9) 0.0129(9) 0.0011(7) 0.0069(8) 0.0038(7)
C26 0.0249(10) 0.0185(10) 0.0179(9) -0.0017(7) 0.0093(8) -0.0028(7)
C27 0.0334(11) 0.0234(11) 0.0158(9) -0.0057(8) 0.0079(9) -0.0032(8)
C28 0.0355(12) 0.0270(11) 0.0153(9) -0.0002(8) 0.0140(9) 0.0020(8)
C29 0.0251(10) 0.0235(10) 0.0188(10) 0.0043(8) 0.0119(8) 0.0003(8)
C30 0.0184(9) 0.0186(9) 0.0156(9) -0.0017(7) 0.0069(8) 0.0007(7)
C31 0.0112(8) 0.0197(9) 0.0110(8) 0.0020(7) 0.0059(7) -0.0002(7)
C32 0.0162(9) 0.0197(10) 0.0154(9) 0.0000(7) 0.0062(8) -0.0008(7)
C33 0.0198(9) 0.0235(10) 0.0217(10) 0.0061(8) 0.0083(8) 0.0067(7)
C34 0.0150(9) 0.0370(12) 0.0149(9) 0.0038(8) 0.0044(8) 0.0045(8)
C35 0.0179(9) 0.0291(11) 0.0138(9) -0.0033(8) 0.0046(8) -0.0033(8)
C36 0.0184(9) 0.0194(9) 0.0138(9) -0.0009(7) 0.0065(8) -0.0010(7)
C37 0.0131(8) 0.0133(9) 0.0097(8) -0.0008(6) 0.0011(7) 0.0004(6)
C38 0.0174(9) 0.0194(10) 0.0170(9) 0.0009(7) 0.0072(8) 0.0009(7)
C39 0.0240(10) 0.0221(10) 0.0225(10) -0.0018(8) 0.0102(9) 0.0074(7)
C40 0.0279(10) 0.0131(9) 0.0193(10) -0.0022(7) 0.0047(8) 0.0026(7)
C41 0.0179(9) 0.0159(9) 0.0171(9) 0.0024(7) 0.0010(8) -0.0032(7)
C42 0.0133(8) 0.0174(9) 0.0136(9) 0.0004(7) 0.0033(7) 0.0006(7)
C43 0.0187(9) 0.0139(9) 0.0085(8) 0.0015(6) 0.0020(7) -0.0011(7)
C44 0.0198(9) 0.0179(9) 0.0144(9) 0.0012(7) 0.0053(8) -0.0014(7)
C45 0.0262(10) 0.0225(10) 0.0175(10) 0.0024(8) 0.0044(9) -0.0084(8)
C46 0.0337(11) 0.0135(9) 0.0185(10) 0.0034(7) 0.0021(9) -0.0040(8)
C47 0.0286(10) 0.0145(9) 0.0183(10) 0.0009(7) 0.0012(8) 0.0045(7)
C48 0.0191(9) 0.0181(10) 0.0149(9) 0.0018(7) 0.0027(8) 0.0023(7)
C49 0.0149(9) 0.0163(9) 0.0120(8) 0.0015(7) 0.0039(7) 0.0032(7)
C50 0.0187(9) 0.0167(9) 0.0179(9) 0.0005(7) 0.0085(8) 0.0013(7)
C51 0.0269(10) 0.0261(11) 0.0187(10) 0.0051(8) 0.0125(9) 0.0035(8)
C52 0.0278(11) 0.0363(12) 0.0132(9) -0.0033(8) 0.0063(9) 0.0021(9)
C53 0.0245(11) 0.0337(12) 0.0211(11) -0.0092(8) 0.0055(9) -0.0060(8)
C54 0.0210(10) 0.0214(10) 0.0193(10) -0.0007(8) 0.0069(8) -0.0037(7)
C55 0.0127(8) 0.0179(9) 0.0160(9) -0.0015(7) 0.0052(8) -0.0021(7)
C56 0.0146(9) 0.0272(11) 0.0206(10) -0.0020(8) 0.0024(8) -0.0015(7)
C57 0.0219(10) 0.0203(10) 0.0261(10) -0.0001(8) 0.0089(9) -0.0070(7)
C58 0.0152(9) 0.0192(10) 0.0213(10) -0.0045(7) 0.0096(8) -0.0009(7)
C59 0.0188(10) 0.0218(11) 0.0350(12) -0.0035(8) 0.0059(9) 0.0047(7)
C60 0.0308(11) 0.0349(12) 0.0385(12) -0.0077(10) 0.0268(11) -0.0044(9)
C61 0.0251(10) 0.0389(13) 0.0179(10) -0.0061(8) 0.0117(9) -0.0056(9)
C62 0.0370(12) 0.0234(11) 0.0245(11) -0.0014(8) 0.0204(10) -0.0008(8)
C63 0.0266(11) 0.0300(11) 0.0233(10) 0.0057(8) 0.0125(9) 0.0095(8)
C64 0.0233(10) 0.0306(12) 0.0243(11) -0.0019(8) 0.0066(9) 0.0009(8)
C65 0.0295(11) 0.0227(11) 0.0261(11) 0.0023(8) 0.0119(9) 0.0033(8)
C66 0.0232(10) 0.0366(13) 0.0197(10) 0.0070(8) 0.0110(9) 0.0093(8)
C67 0.0308(11) 0.0263(11) 0.0239(11) -0.0013(8) 0.0110(9) 0.0016(8)
C68 0.0229(10) 0.0218(10) 0.0238(10) 0.0043(8) 0.0046(9) 0.0006(8)
C69 0.0311(11) 0.0188(10) 0.0288(11) -0.0030(8) 0.0084(9) -0.0003(8)

loop_
_atom_type_symbol
_atom_type_description
_atom_type_scat_dispersion_real
_atom_type_scat_dispersion_imag
_atom_type_scat_source
C C 0.0181 0.0091 'International Tables Vol C Tables 4.2.6.8 and 6.1.1.4'
H H 0.0000 0.0000 'International Tables Vol C Tables 4.2.6.8 and 6.1.1.4'
Si Si 0.2541 0.3302 'International Tables Vol C Tables 4.2.6.8 and 6.1.1.4'
P P 0.2955 0.4335 'International Tables Vol C Tables 4.2.6.8 and 6.1.1.4'
Ru Ru 0.0552 3.2960 'International Tables Vol C Tables 4.2.6.8 and 6.1.1.4'

loop_
_geom_angle_atom_site_label_1
_geom_angle_atom_site_label_2
_geom_angle_atom_site_label_3
_geom_angle
_geom_angle_site_symmetry_1
_geom_angle_site_symmetry_3
P4 Ru P3 117.798(16) . .
P4 Ru P1 95.809(16) . .
P3 Ru P1 104.548(16) . .
P4 Ru P2 93.899(15) . .
P3 Ru P2 102.640(16) . .
P1 Ru P2 142.460(16) . .
P4 Ru Si 161.881(17) . .
P3 Ru Si 80.221(16) . .
P1 Ru Si 80.328(15) . .
P2 Ru Si 79.319(15) . .
C1 Si C7 110.58(8) . .
C1 Si C13 103.79(8) . .
C7 Si C13 104.81(7) . .
C1 Si Ru 113.06(6) . .
C7 Si Ru 112.07(6) . .
C13 Si Ru 111.93(6) . .
C6 P1 C25 104.92(8) . .
C6 P1 C19 96.29(8) . .
C25 P1 C19 99.56(8) . .
C6 P1 Ru 114.65(6) . .
C25 P1 Ru 120.03(6) . .
C19 P1 Ru 117.80(6) . .
C37 P2 C12 101.71(8) . .
C37 P2 C31 100.50(8) . .
C12 P2 C31 96.62(8) . .
C37 P2 Ru 123.21(6) . .
C12 P2 Ru 112.96(6) . .
C31 P2 Ru 117.59(6) . .
C18 P3 C43 103.06(8) . .
C18 P3 C49 97.92(8) . .
C43 P3 C49 100.75(8) . .
C18 P3 Ru 116.65(6) . .
C43 P3 Ru 115.28(6) . .
C49 P3 Ru 120.16(6) . .
C58 P4 C55 105.78(8) . .
C58 P4 Ru 127.63(6) . .
C55 P4 Ru 126.43(6) . .
C6 C1 C2 118.11(16) . .
C6 C1 Si 115.17(13) . .
C2 C1 Si 126.68(13) . .
C3 C2 C1 121.34(16) . .
C3 C2 H2 119.3 . .
C1 C2 H2 119.3 . .
C2 C3 C4 119.81(16) . .
C2 C3 H3 120.1 . .
C4 C3 H3 120.1 . .
C5 C4 C3 119.97(17) . .
C5 C4 H4 120.0 . .
C3 C4 H4 120.0 . .
C4 C5 C6 120.31(16) . .
C4 C5 H5 119.8 . .
C6 C5 H5 119.8 . .
C5 C6 C1 120.29(16) . .
C5 C6 P1 123.21(13) . .
C1 C6 P1 116.44(13) . .
C12 C7 C8 118.36(15) . .
C12 C7 Si 113.64(12) . .
C8 C7 Si 127.97(14) . .
C9 C8 C7 121.00(17) . .
C9 C8 H8 119.5 . .
C7 C8 H8 119.5 . .
C8 C9 C10 120.07(16) . .
C8 C9 H9 120.0 . .
C10 C9 H9 120.0 . .
C11 C10 C9 120.09(16) . .
C11 C10 H10 120.0 . .
C9 C10 H10 120.0 . .
C10 C11 C12 119.90(17) . .
C10 C11 H11 120.1 . .
C12 C11 H11 120.1 . .
C7 C12 C11 120.57(16) . .
C7 C12 P2 117.07(13) . .
C11 C12 P2 122.35(13) . .
C18 C13 C14 118.08(16) . .
C18 C13 Si 115.17(13) . .
C14 C13 Si 126.62(14) . .
C15 C14 C13 120.88(17) . .
C15 C14 H14 119.6 . .
C13 C14 H14 119.6 . .
C14 C15 C16 120.35(17) . .
C14 C15 H15 119.8 . .
C16 C15 H15 119.8 . .
C17 C16 C15 119.86(17) . .
C17 C16 H16 120.1 . .
C15 C16 H16 120.1 . .
C16 C17 C18 119.82(17) . .
C16 C17 H17 120.1 . .
C18 C17 H17 120.1 . .
C13 C18 C17 120.98(16) . .
C13 C18 P3 115.42(13) . .
C17 C18 P3 123.54(14) . .
C20 C19 C24 118.54(17) . .
C20 C19 P1 117.40(13) . .
C24 C19 P1 124.04(14) . .
C21 C20 C19 120.71(17) . .
C21 C20 H20 119.6 . .
C19 C20 H20 119.6 . .
C20 C21 C22 120.37(18) . .
C20 C21 H21 119.8 . .
C22 C21 H21 119.8 . .
C23 C22 C21 119.36(18) . .
C23 C22 H22 120.3 . .
C21 C22 H22 120.3 . .
C22 C23 C24 120.37(17) . .
C22 C23 H23 119.8 . .
C24 C23 H23 119.8 . .
C23 C24 C19 120.63(17) . .
C23 C24 H24 119.7 . .
C19 C24 H24 119.7 . .
C30 C25 C26 118.19(16) . .
C30 C25 P1 116.76(14) . .
C26 C25 P1 124.99(14) . .
C27 C26 C25 120.74(18) . .
C27 C26 H26 119.6 . .
C25 C26 H26 119.6 . .
C28 C27 C26 120.25(18) . .
C28 C27 H27 119.9 . .
C26 C27 H27 119.9 . .
C29 C28 C27 119.81(17) . .
C29 C28 H28 120.1 . .
C27 C28 H28 120.1 . .
C28 C29 C30 120.04(18) . .
C28 C29 H29 120.0 . .
C30 C29 H29 120.0 . .
C29 C30 C25 120.83(17) . .
C29 C30 H30 119.6 . .
C25 C30 H30 119.6 . .
C36 C31 C32 118.34(16) . .
C36 C31 P2 123.35(14) . .
C32 C31 P2 118.08(14) . .
C33 C32 C31 120.61(18) . .
C33 C32 H32 119.7 . .
C31 C32 H32 119.7 . .
C34 C33 C32 120.42(18) . .
C34 C33 H33 119.8 . .
C32 C33 H33 119.8 . .
C33 C34 C35 119.56(18) . .
C33 C34 H34 120.2 . .
C35 C34 H34 120.2 . .
C34 C35 C36 120.13(18) . .
C34 C35 H35 119.9 . .
C36 C35 H35 119.9 . .
C35 C36 C31 120.91(18) . .
C35 C36 H36 119.5 . .
C31 C36 H36 119.5 . .
C38 C37 C42 117.87(16) . .
C38 C37 P2 124.05(14) . .
C42 C37 P2 118.08(13) . .
C39 C38 C37 121.04(17) . .
C39 C38 H38 119.5 . .
C37 C38 H38 119.5 . .
C38 C39 C40 120.37(17) . .
C38 C39 H39 119.8 . .
C40 C39 H39 119.8 . .
C39 C40 C41 119.43(17) . .
C39 C40 H40 120.3 . .
C41 C40 H40 120.3 . .
C42 C41 C40 120.24(17) . .
C42 C41 H41 119.9 . .
C40 C41 H41 119.9 . .
C41 C42 C37 121.02(17) . .
C41 C42 H42 119.5 . .
C37 C42 H42 119.5 . .
C48 C43 C44 118.21(17) . .
C48 C43 P3 123.17(14) . .
C44 C43 P3 118.62(14) . .
C45 C44 C43 120.91(18) . .
C45 C44 H44 119.5 . .
C43 C44 H44 119.5 . .
C46 C45 C44 120.30(18) . .
C46 C45 H45 119.9 . .
C44 C45 H45 119.9 . .
C47 C46 C45 119.33(18) . .
C47 C46 H46 120.3 . .
C45 C46 H46 120.3 . .
C46 C47 C48 120.73(18) . .
C46 C47 H47 119.6 . .
C48 C47 H47 119.6 . .
C47 C48 C43 120.39(18) . .
C47 C48 H48 119.8 . .
C43 C48 H48 119.8 . .
C54 C49 C50 117.88(16) . .
C54 C49 P3 116.77(13) . .
C50 C49 P3 125.33(14) . .
C51 C50 C49 120.81(17) . .
C51 C50 H50 119.6 . .
C49 C50 H50 119.6 . .
C52 C51 C50 120.58(18) . .
C52 C51 H51 119.7 . .
C50 C51 H51 119.7 . .
C51 C52 C53 119.39(18) . .
C51 C52 H52 120.3 . .
C53 C52 H52 120.3 . .
C54 C53 C52 120.18(19) . .
C54 C53 H53 119.9 . .
C52 C53 H53 119.9 . .
C53 C54 C49 121.15(18) . .
C53 C54 H54 119.4 . .
C49 C54 H54 119.4 . .
C56 C55 C57 110.16(15) . .
C56 C55 P4 117.63(13) . .
C57 C55 P4 112.96(13) . .
C56 C55 H55 104.9 . .
C57 C55 H55 104.9 . .
P4 C55 H55 104.9 . .
C55 C56 H56A 109.5 . .
C55 C56 H56B 109.5 . .
H56A C56 H56B 109.5 . .
C55 C56 H56C 109.5 . .
H56A C56 H56C 109.5 . .
H56B C56 H56C 109.5 . .
C55 C57 H57A 109.5 . .
C55 C57 H57B 109.5 . .
H57A C57 H57B 109.5 . .
C55 C57 H57C 109.5 . .
H57A C57 H57C 109.5 . .
H57B C57 H57C 109.5 . .
C60 C58 C59 111.20(16) . .
C60 C58 P4 115.18(14) . .
C59 C58 P4 114.19(13) . .
C60 C58 H58 105.0 . .
C59 C58 H58 105.0 . .
P4 C58 H58 105.0 . .
C58 C59 H59A 109.5 . .
C58 C59 H59B 109.5 . .
H59A C59 H59B 109.5 . .
C58 C59 H59C 109.5 . .
H59A C59 H59C 109.5 . .
H59B C59 H59C 109.5 . .
C58 C60 H60A 109.5 . .
C58 C60 H60B 109.5 . .
H60A C60 H60B 109.5 . .
C58 C60 H60C 109.5 . .
H60A C60 H60C 109.5 . .
H60B C60 H60C 109.5 . .
C66 C61 C62 120.5(2) . .
C66 C61 H61 119.8 . .
C62 C61 H61 119.8 . .
C63 C62 C61 119.5(2) . .
C63 C62 H62 120.3 . .
C61 C62 H62 120.3 . .
C64 C63 C62 120.24(19) . .
C64 C63 H63 119.9 . .
C62 C63 H63 119.9 . .
C63 C64 C65 120.2(2) . .
C63 C64 H64 119.9 . .
C65 C64 H64 119.9 . .
C66 C65 C64 119.7(2) . .
C66 C65 H65 120.2 . .
C64 C65 H65 120.2 . .
C65 C66 C61 119.88(19) . .
C65 C66 H66 120.1 . .
C61 C66 H66 120.1 . .
C68 C67 C69 120.29(19) . 3_675
C68 C67 H67 119.9 . .
C69 C67 H67 119.9 3_675 .
C69 C68 C67 119.90(19) . .
C69 C68 H68 120.0 . .
C67 C68 H68 120.0 . .
C68 C69 C67 119.81(19) . 3_675
C68 C69 H69 120.1 . .
C67 C69 H69 120.1 3_675 .

loop_
_geom_bond_atom_site_label_1
_geom_bond_atom_site_label_2
_geom_bond_distance
_geom_bond_site_symmetry_2
Ru P4 2.2592(4) .
Ru P3 2.2827(4) .
Ru P1 2.3354(4) .
Ru P2 2.3368(4) .
Ru Si 2.3690(4) .
Si C1 1.8918(18) .
Si C7 1.8917(17) .
Si C13 1.9021(18) .
P1 C6 1.8530(17) .
P1 C25 1.8530(18) .
P1 C19 1.8601(18) .
P2 C37 1.8491(18) .
P2 C12 1.8514(17) .
P2 C31 1.8634(18) .
P3 C18 1.8381(17) .
P3 C43 1.8405(18) .
P3 C49 1.8592(18) .
P4 C58 1.8648(18) .
P4 C55 1.8763(18) .
C1 C6 1.402(2) .
C1 C2 1.407(2) .
C2 C3 1.384(3) .
C2 H2 0.9500 .
C3 C4 1.393(3) .
C3 H3 0.9500 .
C4 C5 1.385(3) .
C4 H4 0.9500 .
C5 C6 1.401(3) .
C5 H5 0.9500 .
C7 C12 1.401(2) .
C7 C8 1.405(2) .
C8 C9 1.384(3) .
C8 H8 0.9500 .
C9 C10 1.396(3) .
C9 H9 0.9500 .
C10 C11 1.383(3) .
C10 H10 0.9500 .
C11 C12 1.405(2) .
C11 H11 0.9500 .
C13 C18 1.397(2) .
C13 C14 1.404(2) .
C14 C15 1.387(3) .
C14 H14 0.9500 .
C15 C16 1.391(3) .
C15 H15 0.9500 .
C16 C17 1.384(3) .
C16 H16 0.9500 .
C17 C18 1.402(3) .
C17 H17 0.9500 .
C19 C20 1.396(3) .
C19 C24 1.397(2) .
C20 C21 1.388(3) .
C20 H20 0.9500 .
C21 C22 1.392(3) .
C21 H21 0.9500 .
C22 C23 1.386(3) .
C22 H22 0.9500 .
C23 C24 1.393(3) .
C23 H23 0.9500 .
C24 H24 0.9500 .
C25 C30 1.397(3) .
C25 C26 1.398(3) .
C26 C27 1.390(3) .
C26 H26 0.9500 .
C27 C28 1.384(3) .
C27 H27 0.9500 .
C28 C29 1.384(3) .
C28 H28 0.9500 .
C29 C30 1.393(3) .
C29 H29 0.9500 .
C30 H30 0.9500 .
C31 C36 1.394(3) .
C31 C32 1.400(3) .
C32 C33 1.390(3) .
C32 H32 0.9500 .
C33 C34 1.384(3) .
C33 H33 0.9500 .
C34 C35 1.388(3) .
C34 H34 0.9500 .
C35 C36 1.391(3) .
C35 H35 0.9500 .
C36 H36 0.9500 .
C37 C38 1.395(2) .
C37 C42 1.403(2) .
C38 C39 1.387(3) .
C38 H38 0.9500 .
C39 C40 1.386(3) .
C39 H39 0.9500 .
C40 C41 1.389(3) .
C40 H40 0.9500 .
C41 C42 1.385(3) .
C41 H41 0.9500 .
C42 H42 0.9500 .
C43 C48 1.398(3) .
C43 C44 1.401(3) .
C44 C45 1.386(3) .
C44 H44 0.9500 .
C45 C46 1.386(3) .
C45 H45 0.9500 .
C46 C47 1.386(3) .
C46 H46 0.9500 .
C47 C48 1.390(3) .
C47 H47 0.9500 .
C48 H48 0.9500 .
C49 C54 1.396(3) .
C49 C50 1.399(3) .
C50 C51 1.390(3) .
C50 H50 0.9500 .
C51 C52 1.380(3) .
C51 H51 0.9500 .
C52 C53 1.389(3) .
C52 H52 0.9500 .
C53 C54 1.388(3) .
C53 H53 0.9500 .
C54 H54 0.9500 .
C55 C56 1.528(3) .
C55 C57 1.533(2) .
C55 H55 1.0000 .
C56 H56A 0.9800 .
C56 H56B 0.9800 .
C56 H56C 0.9800 .
C57 H57A 0.9800 .
C57 H57B 0.9800 .
C57 H57C 0.9800 .
C58 C60 1.531(3) .
C58 C59 1.537(3) .
C58 H58 1.0000 .
C59 H59A 0.9800 .
C59 H59B 0.9800 .
C59 H59C 0.9800 .
C60 H60A 0.9800 .
C60 H60B 0.9800 .
C60 H60C 0.9800 .
C61 C66 1.384(3) .
C61 C62 1.386(3) .
C61 H61 0.9500 .
C62 C63 1.385(3) .
C62 H62 0.9500 .
C63 C64 1.377(3) .
C63 H63 0.9500 .
C64 C65 1.392(3) .
C64 H64 0.9500 .
C65 C66 1.382(3) .
C65 H65 0.9500 .
C66 H66 0.9500 .
C67 C68 1.387(3) .
C67 C69 1.388(3) 3_675
C67 H67 0.9500 .
C68 C69 1.383(3) .
C68 H68 0.9500 .
C69 C67 1.388(3) 3_675
C69 H69 0.9500 .
